data_2206546
loop_
_publ_author_name
'Hamid, Mazhar'
'Mazhar, Muhammad'
'Ali, Asif'
'Zeller, Matthias'
'Hunter, Allen D.'

_publ_section_title
Bis(acetylacetonato-\k^2^<i>O</i>,<i>O</i>')(<i>N</i>,<i>N</i>-dimethylaminoethanol-\k^2^<i>N</i>,<i>O</i>)zinc(II)
_journal_coeditor_code SJ6108
_journal_issue 8
_journal_name_full 'Acta Crystallographica Section E'
_journal_page_first m1539
_journal_page_last m1541
_journal_paper_doi 10.1107/S1600536805021161
_journal_volume 61
_journal_year 2005
_chemical_formula_iupac '[Zn (C5 H7 O2)2 (C4 H11 N O)]'
_chemical_formula_moiety 'C14 H25 N O5 Zn'
_chemical_formula_sum 'C14 H25 N O5 Zn'
_chemical_formula_weight 352.72
_chemical_melting_point 120
_chemical_name_systematic
;
Bis(acetylacetonato-\k^2^O,O')(N,N-dimethylaminoethanol-\k^2^N,O)zinc(II)
;
_space_group_IT_number 2
_symmetry_cell_setting triclinic
_symmetry_space_group_name_Hall '-P 1'
_symmetry_space_group_name_H-M 'P -1'
_atom_sites_solution_hydrogens geom
_atom_sites_solution_primary direct
_atom_sites_solution_secondary difmap
_audit_creation_method SHELXL-97
_cell_angle_alpha 105.837(2)
_cell_angle_beta 103.790(2)
_cell_angle_gamma 97.422(2)
_cell_formula_units_Z 2
_cell_length_a 7.6131(7)
_cell_length_b 10.3234(10)
_cell_length_c 11.7736(11)
_cell_measurement_reflns_used 7241
_cell_measurement_temperature 110(2)
_cell_measurement_theta_max 30.50
_cell_measurement_theta_min 2.33
_cell_volume 845.65(14)
_computing_cell_refinement 'SAINT-Plus (Bruker, 2003)'
_computing_data_collection 'SMART (Bruker, 2002)'
_computing_data_reduction SAINT-Plus
_computing_molecular_graphics SHELXTL
_computing_publication_material SHELXTL
_computing_structure_refinement SHELXTL
_computing_structure_solution 'SHELXTL (Bruker, 2000)'
_diffrn_ambient_temperature 110(2)
_diffrn_measured_fraction_theta_full 0.993
_diffrn_measured_fraction_theta_max 0.993
_diffrn_measurement_device_type 'Bruker SMART APEX CCD'
_diffrn_measurement_method \w
_diffrn_radiation_monochromator graphite
_diffrn_radiation_source 'fine-focus sealed tube'
_diffrn_radiation_type Mo-K\a
_diffrn_radiation_wavelength 0.71073
_diffrn_reflns_av_R_equivalents 0.0400
_diffrn_reflns_av_sigmaI/netI 0.0496
_diffrn_reflns_limit_h_max 10
_diffrn_reflns_limit_h_min -10
_diffrn_reflns_limit_k_max 13
_diffrn_reflns_limit_k_min -13
_diffrn_reflns_limit_l_max 15
_diffrn_reflns_limit_l_min -15
_diffrn_reflns_number 8704
_diffrn_reflns_theta_full 28.28
_diffrn_reflns_theta_max 28.28
_diffrn_reflns_theta_min 1.88
_diffrn_standards_number 0
_exptl_absorpt_coefficient_mu 1.471
_exptl_absorpt_correction_T_max 0.60
_exptl_absorpt_correction_T_min 0.3943
_exptl_absorpt_correction_type multi-scan
_exptl_absorpt_process_details '(SADABS in SAINT-Plus; Bruker, 2003)'
_exptl_crystal_colour pink
_exptl_crystal_density_diffrn 1.385
_exptl_crystal_density_method 'not measured'
_exptl_crystal_description block
_exptl_crystal_F_000 372
_exptl_crystal_size_max 0.45
_exptl_crystal_size_mid 0.4
_exptl_crystal_size_min 0.35
_refine_diff_density_max 1.943
_refine_diff_density_min -1.222
_refine_ls_extinction_method none
_refine_ls_goodness_of_fit_ref 1.071
_refine_ls_hydrogen_treatment mixed
_refine_ls_matrix_type full
_refine_ls_number_parameters 200
_refine_ls_number_reflns 4166
_refine_ls_number_restraints 1
_refine_ls_restrained_S_all 1.071
_refine_ls_R_factor_all 0.0494
_refine_ls_R_factor_gt 0.0472
_refine_ls_shift/su_max 0.000
_refine_ls_shift/su_mean 0.000
_refine_ls_structure_factor_coef Fsqd
_refine_ls_weighting_details 'calc w = 1/[\s^2^(Fo^2^)+(0.0976P)^2^] where P = (Fo^2^+2Fc^2^)/3'
_refine_ls_weighting_scheme calc
_refine_ls_wR_factor_gt 0.1290
_refine_ls_wR_factor_ref 0.1313
_reflns_number_gt 3852
_reflns_number_total 4166
_reflns_threshold_expression I>2\s(I)
_cod_data_source_file sj6108.cif
_cod_data_source_block I
_cod_depositor_comments
;
The following automatic conversions were performed:
'_symmetry_cell_setting' value 'Triclinic' changed to 'triclinic'
according to '/home/saulius/struct/CIF-dictionaries/cif_core.dic'
dictionary named 'cif_core.dic' version 2.4.1 from 2010-06-29.

Automatic conversion script
Id: cif_fix_enum 1527 2010-12-29 10:47:43Z saulius 

The following automatic conversions were performed:

'_symmetry_cell_setting' value 'Triclinic' changed to 'triclinic'
according to /home/saulius/struct/CIF-dictionaries/cif_core.dic
dictionary named 'cif_core.dic' version 2.4.1 from 2010-06-29.

Automatic conversion script
Id: cif_fix_values 1715 2011-07-08 13:25:40Z adriana 
;
_cod_database_code 2206546
_cod_database_fobs_code 2206546

loop_
_symmetry_equiv_pos_as_xyz
'x, y, z'
'-x, -y, -z'

loop_
_atom_site_label
_atom_site_fract_x
_atom_site_fract_y
_atom_site_fract_z
_atom_site_U_iso_or_equiv
_atom_site_adp_type
_atom_site_calc_flag
_atom_site_refinement_flags
_atom_site_occupancy
_atom_site_type_symbol
Zn1 0.41483(3) 0.518022(19) 0.265670(18) 0.01397(12) Uani d . 1 Zn
O1 0.6358(2) 0.58520(16) 0.43991(14) 0.0185(3) Uani d D 1 O
H1 0.637(4) 0.614(3) 0.5150(17) 0.032(8) Uiso d D 1 H
C1 0.7979(3) 0.5301(2) 0.43418(19) 0.0198(4) Uani d . 1 C
H1A 0.7908 0.4454 0.4584 0.024 Uiso calc R 1 H
H1B 0.9096 0.5980 0.4909 0.024 Uiso calc R 1 H
C2 0.8068(3) 0.4981(2) 0.30249(18) 0.0182(4) Uani d . 1 C
H2A 0.8323 0.5852 0.2836 0.022 Uiso calc R 1 H
H2B 0.9098 0.4503 0.2932 0.022 Uiso calc R 1 H
N1 0.6331(2) 0.41107(17) 0.21481(16) 0.0161(3) Uani d . 1 N
C3 0.6124(3) 0.2703(2) 0.2227(2) 0.0222(4) Uani d . 1 C
H3A 0.5010 0.2118 0.1594 0.033 Uiso calc R 1 H
H3B 0.6018 0.2719 0.3044 0.033 Uiso calc R 1 H
H3C 0.7209 0.2333 0.2095 0.033 Uiso calc R 1 H
C4 0.6357(3) 0.4048(2) 0.08876(19) 0.0221(4) Uani d . 1 C
H4A 0.6561 0.4982 0.0832 0.033 Uiso calc R 1 H
H4B 0.5170 0.3515 0.0304 0.033 Uiso calc R 1 H
H4C 0.7356 0.3603 0.0688 0.033 Uiso calc R 1 H
C5 0.1301(3) 0.1401(2) 0.3010(2) 0.0247(5) Uani d . 1 C
H5A 0.2430 0.1306 0.3560 0.037 Uiso calc R 1 H
H5B 0.0733 0.0521 0.2358 0.037 Uiso calc R 1 H
H5C 0.0432 0.1667 0.3481 0.037 Uiso calc R 1 H
C6 0.1774(3) 0.24916(19) 0.24390(19) 0.0168(4) Uani d . 1 C
C7 0.0891(3) 0.2264(2) 0.11976(19) 0.0194(4) Uani d . 1 C
H7 0.0062 0.1405 0.0756 0.023 Uiso calc R 1 H
C8 0.1128(3) 0.3205(2) 0.05413(18) 0.0175(4) Uani d . 1 C
C9 -0.0020(3) 0.2828(2) -0.07805(19) 0.0238(4) Uani d . 1 C
H9A -0.0677 0.3563 -0.0885 0.036 Uiso calc R 1 H
H9B -0.0917 0.1966 -0.0996 0.036 Uiso calc R 1 H
H9C 0.0789 0.2711 -0.1320 0.036 Uiso calc R 1 H
O2 0.2976(2) 0.35684(15) 0.31524(14) 0.0169(3) Uani d . 1 O
O3 0.2235(2) 0.43515(16) 0.09689(13) 0.0183(3) Uani d . 1 O
C10 0.1769(3) 0.8428(2) 0.4538(2) 0.0236(4) Uani d . 1 C
H10A 0.0479 0.8185 0.4030 0.035 Uiso calc R 1 H
H10B 0.2210 0.9427 0.4794 0.035 Uiso calc R 1 H
H10C 0.1857 0.8131 0.5269 0.035 Uiso calc R 1 H
C11 0.2945(3) 0.7719(2) 0.37976(18) 0.0173(4) Uani d . 1 C
C12 0.4166(3) 0.8536(2) 0.3418(2) 0.0198(4) Uani d . 1 C
H12 0.4303 0.9507 0.3729 0.024 Uiso calc R 1 H
C13 0.5192(3) 0.8036(2) 0.26203(18) 0.0179(4) Uani d . 1 C
C14 0.6322(4) 0.9054(2) 0.2220(2) 0.0312(5) Uani d . 1 C
H14A 0.7598 0.8919 0.2370 0.047 Uiso calc R 1 H
H14B 0.6311 0.9994 0.2691 0.047 Uiso calc R 1 H
H14C 0.5787 0.8905 0.1339 0.047 Uiso calc R 1 H
O4 0.2700(2) 0.64319(15) 0.35638(14) 0.0186(3) Uani d . 1 O
O5 0.5282(2) 0.67896(16) 0.21826(14) 0.0171(3) Uani d . 1 O

loop_
_atom_site_aniso_label
_atom_site_aniso_U_11
_atom_site_aniso_U_22
_atom_site_aniso_U_33
_atom_site_aniso_U_12
_atom_site_aniso_U_13
_atom_site_aniso_U_23
Zn1 0.01175(16) 0.01682(16) 0.01256(16) 0.00282(10) 0.00057(11) 0.00597(11)
O1 0.0131(7) 0.0306(8) 0.0115(7) 0.0072(6) 0.0006(5) 0.0075(6)
C1 0.0123(8) 0.0302(10) 0.0160(9) 0.0064(7) 0.0002(7) 0.0084(8)
C2 0.0111(8) 0.0263(10) 0.0166(9) 0.0033(7) 0.0014(7) 0.0085(8)
N1 0.0117(7) 0.0216(8) 0.0144(8) 0.0047(6) -0.0002(6) 0.0077(6)
C3 0.0180(10) 0.0221(10) 0.0294(11) 0.0082(8) 0.0062(9) 0.0114(9)
C4 0.0228(10) 0.0297(10) 0.0156(9) 0.0093(8) 0.0062(8) 0.0078(8)
C5 0.0254(11) 0.0224(10) 0.0266(11) 0.0022(8) 0.0052(9) 0.0112(9)
C6 0.0133(8) 0.0185(9) 0.0196(9) 0.0049(7) 0.0050(7) 0.0065(7)
C7 0.0141(9) 0.0202(9) 0.0198(10) 0.0019(7) 0.0009(7) 0.0039(8)
C8 0.0128(8) 0.0233(9) 0.0138(9) 0.0061(7) 0.0013(7) 0.0029(7)
C9 0.0200(10) 0.0300(11) 0.0148(9) 0.0045(8) -0.0013(8) 0.0025(8)
O2 0.0155(7) 0.0207(7) 0.0136(7) 0.0029(5) 0.0019(6) 0.0065(6)
O3 0.0148(7) 0.0237(7) 0.0140(7) 0.0021(5) -0.0009(6) 0.0070(6)
C10 0.0203(10) 0.0252(10) 0.0251(11) 0.0069(8) 0.0070(9) 0.0059(8)
C11 0.0124(8) 0.0223(9) 0.0130(9) 0.0043(7) -0.0021(7) 0.0038(7)
C12 0.0201(9) 0.0169(9) 0.0207(10) 0.0044(7) 0.0029(8) 0.0054(7)
C13 0.0169(9) 0.0200(9) 0.0152(9) 0.0026(7) 0.0000(7) 0.0074(7)
C14 0.0432(14) 0.0199(10) 0.0332(13) 0.0008(9) 0.0200(11) 0.0076(9)
O4 0.0164(7) 0.0203(7) 0.0192(7) 0.0038(5) 0.0041(6) 0.0070(6)
O5 0.0180(7) 0.0181(7) 0.0159(7) 0.0037(5) 0.0046(6) 0.0068(6)

loop_
_atom_type_symbol
_atom_type_description
_atom_type_scat_dispersion_real
_atom_type_scat_dispersion_imag
_atom_type_scat_source
C C 0.0033 0.0016 'International Tables Vol C Tables 4.2.6.8 and 6.1.1.4'
H H 0.0000 0.0000 'International Tables Vol C Tables 4.2.6.8 and 6.1.1.4'
N N 0.0061 0.0033 'International Tables Vol C Tables 4.2.6.8 and 6.1.1.4'
O O 0.0106 0.0060 'International Tables Vol C Tables 4.2.6.8 and 6.1.1.4'
Zn Zn 0.2839 1.4301 'International Tables Vol C Tables 4.2.6.8 and 6.1.1.4'

loop_
_geom_angle_atom_site_label_1
_geom_angle_atom_site_label_2
_geom_angle_atom_site_label_3
_geom_angle
_geom_angle_publ_flag
O3 Zn1 O5 92.41(6) yes
O3 Zn1 O4 99.64(6) yes
O5 Zn1 O4 89.48(6) yes
O3 Zn1 O2 87.75(6) yes
O5 Zn1 O2 179.08(5) yes
O4 Zn1 O2 89.60(6) yes
O3 Zn1 O1 172.95(5) yes
O5 Zn1 O1 90.03(6) yes
O4 Zn1 O1 87.00(6) yes
O2 Zn1 O1 89.92(6) yes
O3 Zn1 N1 95.95(6) yes
O5 Zn1 N1 88.13(6) yes
O4 Zn1 N1 164.32(7) yes
O2 Zn1 N1 92.75(6) yes
O1 Zn1 N1 77.51(6) yes
C1 O1 Zn1 114.71(12) ?
C1 O1 H1 108(2) ?
Zn1 O1 H1 133(2) ?
O1 C1 C2 107.31(16) ?
O1 C1 H1A 110.3 ?
C2 C1 H1A 110.3 ?
O1 C1 H1B 110.3 ?
C2 C1 H1B 110.3 ?
H1A C1 H1B 108.5 ?
N1 C2 C1 111.45(16) ?
N1 C2 H2A 109.3 ?
C1 C2 H2A 109.3 ?
N1 C2 H2B 109.3 ?
C1 C2 H2B 109.3 ?
H2A C2 H2B 108.0 ?
C2 N1 C4 109.18(16) ?
C2 N1 C3 110.43(16) ?
C4 N1 C3 108.47(16) ?
C2 N1 Zn1 104.59(12) ?
C4 N1 Zn1 110.47(12) ?
C3 N1 Zn1 113.61(13) ?
N1 C3 H3A 109.5 ?
N1 C3 H3B 109.5 ?
H3A C3 H3B 109.5 ?
N1 C3 H3C 109.5 ?
H3A C3 H3C 109.5 ?
H3B C3 H3C 109.5 ?
N1 C4 H4A 109.5 ?
N1 C4 H4B 109.5 ?
H4A C4 H4B 109.5 ?
N1 C4 H4C 109.5 ?
H4A C4 H4C 109.5 ?
H4B C4 H4C 109.5 ?
C6 C5 H5A 109.5 ?
C6 C5 H5B 109.5 ?
H5A C5 H5B 109.5 ?
C6 C5 H5C 109.5 ?
H5A C5 H5C 109.5 ?
H5B C5 H5C 109.5 ?
O2 C6 C7 125.19(18) ?
O2 C6 C5 116.20(18) ?
C7 C6 C5 118.61(18) ?
C6 C7 C8 125.47(19) ?
C6 C7 H7 117.3 ?
C8 C7 H7 117.3 ?
O3 C8 C7 125.35(18) ?
O3 C8 C9 116.00(18) ?
C7 C8 C9 118.65(19) ?
C8 C9 H9A 109.5 ?
C8 C9 H9B 109.5 ?
H9A C9 H9B 109.5 ?
C8 C9 H9C 109.5 ?
H9A C9 H9C 109.5 ?
H9B C9 H9C 109.5 ?
C6 O2 Zn1 126.93(13) ?
C8 O3 Zn1 128.30(13) ?
C11 C10 H10A 109.5 ?
C11 C10 H10B 109.5 ?
H10A C10 H10B 109.5 ?
C11 C10 H10C 109.5 ?
H10A C10 H10C 109.5 ?
H10B C10 H10C 109.5 ?
O4 C11 C12 126.35(19) ?
O4 C11 C10 115.81(18) ?
C12 C11 C10 117.82(18) ?
C13 C12 C11 125.17(18) ?
C13 C12 H12 117.4 ?
C11 C12 H12 117.4 ?
O5 C13 C12 126.28(19) ?
O5 C13 C14 115.30(19) ?
C12 C13 C14 118.41(19) ?
C13 C14 H14A 109.5 ?
C13 C14 H14B 109.5 ?
H14A C14 H14B 109.5 ?
C13 C14 H14C 109.5 ?
H14A C14 H14C 109.5 ?
H14B C14 H14C 109.5 ?
C11 O4 Zn1 125.58(13) ?
C13 O5 Zn1 125.65(14) ?

loop_
_geom_bond_atom_site_label_1
_geom_bond_atom_site_label_2
_geom_bond_distance
_geom_bond_publ_flag
Zn1 N1 2.2195(17) yes
Zn1 O1 2.1901(15) yes
Zn1 O2 2.0739(15) yes
Zn1 O3 2.0429(15) yes
Zn1 O4 2.0502(14) yes
Zn1 O5 2.0450(15) yes
O1 C1 1.432(2) ?
O1 H1 0.850(17) ?
C1 C2 1.515(3) ?
C1 H1A 0.9900 ?
C1 H1B 0.9900 ?
C2 N1 1.469(2) ?
C2 H2A 0.9900 ?
C2 H2B 0.9900 ?
N1 C4 1.473(3) ?
N1 C3 1.473(3) ?
C3 H3A 0.9800 ?
C3 H3B 0.9800 ?
C3 H3C 0.9800 ?
C4 H4A 0.9800 ?
C4 H4B 0.9800 ?
C4 H4C 0.9800 ?
C5 C6 1.507(3) ?
C5 H5A 0.9800 ?
C5 H5B 0.9800 ?
C5 H5C 0.9800 ?
C6 O2 1.280(2) ?
C6 C7 1.395(3) ?
C7 C8 1.416(3) ?
C7 H7 0.9500 ?
C8 O3 1.257(2) ?
C8 C9 1.507(3) ?
C9 H9A 0.9800 ?
C9 H9B 0.9800 ?
C9 H9C 0.9800 ?
C10 C11 1.513(3) ?
C10 H10A 0.9800 ?
C10 H10B 0.9800 ?
C10 H10C 0.9800 ?
C11 O4 1.260(2) ?
C11 C12 1.406(3) ?
C12 C13 1.396(3) ?
C12 H12 0.9500 ?
C13 O5 1.266(2) ?
C13 C14 1.516(3) ?
C14 H14A 0.9800 ?
C14 H14B 0.9800 ?
C14 H14C 0.9800 ?

loop_
_geom_hbond_atom_site_label_D
_geom_hbond_atom_site_label_H
_geom_hbond_atom_site_label_A
_geom_hbond_site_symmetry_A
_geom_hbond_distance_DH
_geom_hbond_distance_HA
_geom_hbond_distance_DA
_geom_hbond_angle_DHA
O1 H1 O2 2_666 0.850(17) 1.868(19) 2.685(2) 161(3)
